data_7130727
loop_
_publ_author_name
'Liu, Daohua'
'Nyakuchena, James'
'Maity, Rajendra'
'Geng, Xin'
'Mahajan, Jyoti P.'
'Hewa-Rahinduwage, Chathurange C.'
'Peng, Yi'
'Huang, Jier'
'Luo, Long'

_publ_section_title
;
 Quantum dot gels as efficient and unique photocatalysts for organic
 synthesis
;
_journal_name_full 'Chemical Communications'
_journal_paper_doi 10.1039/D2CC03872B
_journal_year 2022
_chemical_formula_moiety 'C23 H22 N2 O'
_chemical_formula_sum 'C23 H22 N2 O'
_chemical_formula_weight 342.42
_space_group_crystal_system monoclinic
_space_group_IT_number 14
_space_group_name_Hall '-P 2ybc'
_space_group_name_H-M_alt 'P 1 21/c 1'
_atom_sites_solution_hydrogens mixed
_atom_sites_solution_primary dual
_audit_creation_date 2021-12-10
_audit_creation_method
;
Olex2 1.5
(compiled 2021.12.09 svn.r5202d8cf for OlexSys, GUI svn.r6439)
;
_audit_update_record
;
2022-07-11 deposited with the CCDC.	2022-09-07 downloaded from the CCDC.
;
_cell_angle_alpha 90
_cell_angle_beta 101.5570(10)
_cell_angle_gamma 90
_cell_formula_units_Z 4
_cell_length_a 9.7900(3)
_cell_length_b 16.4804(5)
_cell_length_c 11.3323(3)
_cell_measurement_reflns_used 9994
_cell_measurement_temperature 100
_cell_measurement_theta_max 72.134
_cell_measurement_theta_min 5.336
_cell_volume 1791.32(9)
_computing_cell_refinement 'SAINT V8.40B (?, 2016)'
_computing_data_reduction 'SAINT V8.40B (?, 2016)'
_computing_molecular_graphics 'Olex2 1.5 (Dolomanov et al., 2009)'
_computing_publication_material 'Olex2 1.5 (Dolomanov et al., 2009)'
_computing_structure_refinement 'SHELXL 2018/3 (Sheldrick, 2015)'
_computing_structure_solution 'SHELXT 2018/2 (Sheldrick, 2018)'
_diffrn_ambient_temperature 100
_diffrn_detector 'Photon III'
_diffrn_detector_type 'CPAD area detector'
_diffrn_measured_fraction_theta_full 0.994
_diffrn_measured_fraction_theta_max 0.994
_diffrn_measurement_device '\k--geometry diffractometer'
_diffrn_measurement_device_type 'Bruker D8 VENTURE'
_diffrn_measurement_method '\f and \w scans'
_diffrn_radiation_collimation '0.8 mm pinhole collimator'
_diffrn_radiation_monochromator 'multilayer mirror'
_diffrn_radiation_type 'Cu K\a'
_diffrn_radiation_wavelength 1.54178
_diffrn_reflns_av_R_equivalents 0.0279
_diffrn_reflns_av_unetI/netI 0.0142
_diffrn_reflns_Laue_measured_fraction_full 0.994
_diffrn_reflns_Laue_measured_fraction_max 0.994
_diffrn_reflns_limit_h_max 12
_diffrn_reflns_limit_h_min -12
_diffrn_reflns_limit_k_max 20
_diffrn_reflns_limit_k_min -20
_diffrn_reflns_limit_l_max 12
_diffrn_reflns_limit_l_min -13
_diffrn_reflns_number 36428
_diffrn_reflns_point_group_measured_fraction_full 0.994
_diffrn_reflns_point_group_measured_fraction_max 0.994
_diffrn_reflns_theta_full 67.679
_diffrn_reflns_theta_max 72.244
_diffrn_reflns_theta_min 4.610
_diffrn_source 'microfocus sealed tube'
_diffrn_source_current 1.1
_diffrn_source_power 0.05500000000000001
_diffrn_source_target Cu
_diffrn_source_type 'Incoatec I\mS'
_diffrn_source_voltage 50.0
_diffrn_standards_number 0
_exptl_absorpt_coefficient_mu 0.610
_exptl_absorpt_correction_T_max 0.7536
_exptl_absorpt_correction_T_min 0.6474
_exptl_absorpt_correction_type multi-scan
_exptl_absorpt_process_details
;
SADABS-2016/2 (Bruker,2016/2) was used for absorption correction.
wR2(int) was 0.1357 before and 0.0428 after correction.
The Ratio of minimum to maximum transmission is 0.8591.
The \l/2 correction factor is Not present.
;
_exptl_crystal_colour yellow
_exptl_crystal_colour_primary yellow
_exptl_crystal_density_diffrn 1.270
_exptl_crystal_description plate
_exptl_crystal_F_000 728
_exptl_crystal_recrystallization_method 'slow evaporation in hexane at 4\"i>0C'
_exptl_crystal_size_max 0.6
_exptl_crystal_size_mid 0.2
_exptl_crystal_size_min 0.02
_refine_diff_density_max 0.196
_refine_diff_density_min -0.161
_refine_diff_density_rms 0.032
_refine_ls_extinction_method none
_refine_ls_goodness_of_fit_ref 1.025
_refine_ls_hydrogen_treatment mixed
_refine_ls_matrix_type full
_refine_ls_number_parameters 239
_refine_ls_number_reflns 3517
_refine_ls_number_restraints 0
_refine_ls_restrained_S_all 1.025
_refine_ls_R_factor_all 0.0354
_refine_ls_R_factor_gt 0.0338
_refine_ls_shift/su_max 0.000
_refine_ls_shift/su_mean 0.000
_refine_ls_structure_factor_coef Fsqd
_refine_ls_weighting_details 'w=1/[\s^2^(Fo^2^)+(0.0420P)^2^+0.5940P] where P=(Fo^2^+2Fc^2^)/3'
_refine_ls_weighting_scheme calc
_refine_ls_wR_factor_gt 0.0858
_refine_ls_wR_factor_ref 0.0873
_reflns_Friedel_coverage 0.000
_reflns_number_gt 3326
_reflns_number_total 3517
_reflns_threshold_expression 'I > 2\s(I)'
_cod_data_source_file d2cc03872b2.cif
_cod_data_source_block ll_dl_01_45
_cod_database_code 7130727
_shelx_shelxl_version_number 2018/3
_shelx_space_group_comment
;
The symmetry employed for this shelxl refinement is uniquely defined
by the following loop, which should always be used as a source of
symmetry information in preference to the above space-group names.
They are only intended as comments.
;
_shelx_estimated_absorpt_t_max 0.988
_shelx_estimated_absorpt_t_min 0.711
_olex2_refinement_description
;
1. Fixed Uiso
 At 1.2 times of:
  All C(H) groups, All C(H,H) groups, All N(H) groups
 At 1.5 times of:
  All C(H,H,H) groups
2.a Secondary CH2 refined with riding coordinates:
 C9(H9A,H9B), C16(H16A,H16B), C8(H8A,H8B)
2.b Aromatic/amide H refined with riding coordinates:
 C21(H21), C22(H22), C19(H19), C18(H18), C4(H4), C3(H3), C7(H7), C14(H14),
 C11(H11), C12(H12), C6(H6), C13(H13)
2.c Idealised Me refined as rotating group:
 C1(H1A,H1B,H1C)
;
_olex2_exptl_crystal_mounting_method
'The crystal was mounted on a MicroMount (MiTeGen) with paratone oil (Parabar 10312, Hampton Research).'
_olex2_submission_special_instructions 'No special instructions were received'

loop_
_space_group_symop_operation_xyz
'x, y, z'
'-x, y+1/2, -z+1/2'
'-x, -y, -z'
'x, -y-1/2, z-1/2'

loop_
_atom_site_label
_atom_site_type_symbol
_atom_site_fract_x
_atom_site_fract_y
_atom_site_fract_z
_atom_site_U_iso_or_equiv
_atom_site_adp_type
_atom_site_occupancy
_atom_site_site_symmetry_order
_atom_site_calc_flag
_atom_site_refinement_flags_posn
_atom_site_refinement_flags_adp
_atom_site_refinement_flags_occupancy
_atom_site_disorder_assembly
_atom_site_disorder_group
O1 O 0.29812(8) 0.60134(5) 0.14070(7) 0.03140(19) Uani 1 1 d . . . . .
N1 N 0.44137(11) 0.71851(6) 0.61083(8) 0.0320(2) Uani 1 1 d . . . . .
H1 H 0.3731(15) 0.7517(9) 0.6286(12) 0.038 Uiso 1 1 d . U . . .
N2 N 0.74651(10) 0.44552(6) 0.23806(8) 0.0315(2) Uani 1 1 d . . . . .
C21 C 0.81102(10) 0.49965(6) 0.54304(9) 0.0227(2) Uani 1 1 d . . . . .
H21 H 0.773032 0.447014 0.548058 0.027 Uiso 1 1 calc R U . . .
C20 C 0.82681(10) 0.53048(6) 0.43218(9) 0.0217(2) Uani 1 1 d . . . . .
C17 C 0.90775(10) 0.62339(6) 0.64038(9) 0.0212(2) Uani 1 1 d . . . . .
C23 C 0.78347(10) 0.48254(6) 0.32465(9) 0.0246(2) Uani 1 1 d . . . . .
C10 C 0.75772(11) 0.68032(6) 0.86320(9) 0.0226(2) Uani 1 1 d . . . . .
C15 C 0.89444(11) 0.65600(6) 0.85966(9) 0.0229(2) Uani 1 1 d . . . . .
C22 C 0.85111(10) 0.54627(6) 0.64626(9) 0.0226(2) Uani 1 1 d . . . . .
H22 H 0.839781 0.525333 0.721817 0.027 Uiso 1 1 calc R U . . .
C19 C 0.88308(11) 0.60786(6) 0.42500(9) 0.0254(2) Uani 1 1 d . . . . .
H19 H 0.893963 0.628996 0.349432 0.030 Uiso 1 1 calc R U . . .
C18 C 0.92280(11) 0.65341(6) 0.52867(9) 0.0249(2) Uani 1 1 d . . . . .
H18 H 0.960951 0.706012 0.523696 0.030 Uiso 1 1 calc R U . . .
C4 C 0.29250(11) 0.71427(6) 0.41437(10) 0.0264(2) Uani 1 1 d . . . . .
H4 H 0.235224 0.754633 0.439574 0.032 Uiso 1 1 calc R U . . .
C3 C 0.25877(11) 0.68445(7) 0.29830(9) 0.0272(2) Uani 1 1 d . . . . .
H3 H 0.178406 0.704353 0.244850 0.033 Uiso 1 1 calc R U . . .
C9 C 0.66466(10) 0.72215(6) 0.75813(9) 0.0241(2) Uani 1 1 d . . . . .
H9A H 0.715390 0.726956 0.691148 0.029 Uiso 1 1 calc R U . . .
H9B H 0.643947 0.777702 0.782773 0.029 Uiso 1 1 calc R U . . .
C7 C 0.45780(10) 0.59701(6) 0.33733(10) 0.0242(2) Uani 1 1 d . . . . .
H7 H 0.514699 0.556723 0.311460 0.029 Uiso 1 1 calc R U . . .
C14 C 0.97434(11) 0.61667(6) 0.95918(10) 0.0279(2) Uani 1 1 d . . . . .
H14 H 1.066688 0.600161 0.956676 0.033 Uiso 1 1 calc R U . . .
C2 C 0.34109(10) 0.62560(6) 0.25867(9) 0.0228(2) Uani 1 1 d . . . . .
C11 C 0.70708(11) 0.66599(6) 0.96823(9) 0.0258(2) Uani 1 1 d . . . . .
H11 H 0.615896 0.683669 0.972695 0.031 Uiso 1 1 calc R U . . .
C16 C 0.95957(10) 0.67388(6) 0.75226(9) 0.0240(2) Uani 1 1 d . . . . .
H16A H 1.061582 0.666043 0.776792 0.029 Uiso 1 1 calc R U . . .
H16B H 0.943287 0.731793 0.730768 0.029 Uiso 1 1 calc R U . . .
C5 C 0.41018(11) 0.68583(6) 0.49569(9) 0.0234(2) Uani 1 1 d . . . . .
C12 C 0.78755(12) 0.62641(7) 1.06607(10) 0.0290(2) Uani 1 1 d . . . . .
H12 H 0.750767 0.616562 1.136214 0.035 Uiso 1 1 calc R U . . .
C6 C 0.49211(10) 0.62719(7) 0.45451(9) 0.0258(2) Uani 1 1 d . . . . .
H6 H 0.572990 0.607391 0.507390 0.031 Uiso 1 1 calc R U . . .
C13 C 0.92121(12) 0.60127(7) 1.06164(10) 0.0308(3) Uani 1 1 d . . . . .
H13 H 0.976192 0.573691 1.128199 0.037 Uiso 1 1 calc R U . . .
C8 C 0.52771(12) 0.67753(7) 0.71307(10) 0.0306(2) Uani 1 1 d . . . . .
H8A H 0.547923 0.621714 0.689169 0.037 Uiso 1 1 calc R U . . .
H8B H 0.475709 0.673565 0.779315 0.037 Uiso 1 1 calc R U . . .
C1 C 0.39065(13) 0.55089(7) 0.09162(11) 0.0350(3) Uani 1 1 d . . . . .
H1A H 0.352499 0.541510 0.005963 0.053 Uiso 1 1 calc R U . . .
H1B H 0.401575 0.498858 0.134332 0.053 Uiso 1 1 calc R U . . .
H1C H 0.481646 0.577558 0.100747 0.053 Uiso 1 1 calc R U . . .

loop_
_atom_site_aniso_label
_atom_site_aniso_U_11
_atom_site_aniso_U_22
_atom_site_aniso_U_33
_atom_site_aniso_U_23
_atom_site_aniso_U_13
_atom_site_aniso_U_12
O1 0.0311(4) 0.0392(4) 0.0223(4) -0.0057(3) 0.0012(3) 0.0044(3)
N1 0.0349(5) 0.0335(5) 0.0239(5) -0.0046(4) -0.0028(4) 0.0036(4)
N2 0.0316(5) 0.0365(5) 0.0259(5) -0.0049(4) 0.0041(4) 0.0005(4)
C21 0.0223(5) 0.0207(5) 0.0258(5) -0.0015(4) 0.0065(4) -0.0011(4)
C20 0.0184(4) 0.0246(5) 0.0216(5) -0.0018(4) 0.0032(4) 0.0039(4)
C17 0.0177(4) 0.0207(5) 0.0249(5) -0.0020(4) 0.0039(4) 0.0031(4)
C23 0.0217(5) 0.0277(5) 0.0244(5) 0.0010(4) 0.0046(4) 0.0034(4)
C10 0.0261(5) 0.0181(5) 0.0226(5) -0.0039(4) 0.0029(4) -0.0021(4)
C15 0.0262(5) 0.0180(5) 0.0232(5) -0.0063(4) 0.0019(4) -0.0017(4)
C22 0.0237(5) 0.0233(5) 0.0215(5) -0.0003(4) 0.0062(4) -0.0004(4)
C19 0.0271(5) 0.0262(5) 0.0227(5) 0.0045(4) 0.0048(4) 0.0024(4)
C18 0.0259(5) 0.0201(5) 0.0286(5) 0.0022(4) 0.0050(4) 0.0001(4)
C4 0.0287(5) 0.0230(5) 0.0264(5) 0.0006(4) 0.0031(4) 0.0060(4)
C3 0.0263(5) 0.0290(5) 0.0237(5) 0.0033(4) -0.0009(4) 0.0071(4)
C9 0.0243(5) 0.0234(5) 0.0246(5) 0.0000(4) 0.0052(4) 0.0014(4)
C7 0.0218(5) 0.0230(5) 0.0284(5) 0.0019(4) 0.0066(4) 0.0025(4)
C14 0.0277(5) 0.0241(5) 0.0288(5) -0.0066(4) -0.0014(4) 0.0027(4)
C2 0.0243(5) 0.0231(5) 0.0205(5) 0.0007(4) 0.0034(4) -0.0024(4)
C11 0.0287(5) 0.0239(5) 0.0247(5) -0.0036(4) 0.0049(4) -0.0011(4)
C16 0.0210(5) 0.0219(5) 0.0286(5) -0.0048(4) 0.0040(4) -0.0014(4)
C5 0.0239(5) 0.0223(5) 0.0224(5) 0.0005(4) 0.0013(4) -0.0037(4)
C12 0.0398(6) 0.0256(5) 0.0210(5) -0.0028(4) 0.0044(4) -0.0028(4)
C6 0.0195(5) 0.0299(5) 0.0259(5) 0.0034(4) -0.0002(4) 0.0021(4)
C13 0.0394(6) 0.0253(5) 0.0233(5) -0.0021(4) -0.0041(4) 0.0027(4)
C8 0.0346(6) 0.0325(6) 0.0218(5) 0.0003(4) -0.0015(4) -0.0056(5)
C1 0.0414(6) 0.0359(6) 0.0281(6) -0.0079(5) 0.0078(5) 0.0031(5)

loop_
_atom_type_symbol
_atom_type_description
_atom_type_scat_dispersion_real
_atom_type_scat_dispersion_imag
_atom_type_scat_source
C C 0.0181 0.0091 'International Tables Vol C Tables 4.2.6.8 and 6.1.1.4'
H H 0.0000 0.0000 'International Tables Vol C Tables 4.2.6.8 and 6.1.1.4'
N N 0.0311 0.0180 'International Tables Vol C Tables 4.2.6.8 and 6.1.1.4'
O O 0.0492 0.0322 'International Tables Vol C Tables 4.2.6.8 and 6.1.1.4'

loop_
_geom_angle_atom_site_label_1
_geom_angle_atom_site_label_2
_geom_angle_atom_site_label_3
_geom_angle
_geom_angle_site_symmetry_1
_geom_angle_site_symmetry_3
_geom_angle_publ_flag
C2 O1 C1 117.03(8) . . ?
C5 N1 H1 113.9(9) . . ?
C5 N1 C8 123.46(10) . . ?
C8 N1 H1 115.8(9) . . ?
C20 C21 H21 120.2 . . ?
C22 C21 H21 120.2 . . ?
C22 C21 C20 119.63(9) . . ?
C21 C20 C23 119.68(9) . . ?
C21 C20 C19 120.11(9) . . ?
C19 C20 C23 120.20(9) . . ?
C22 C17 C18 118.85(9) . . ?
C22 C17 C16 122.02(9) . . ?
C18 C17 C16 119.07(9) . . ?
N2 C23 C20 178.46(11) . . ?
C15 C10 C9 122.30(9) . . ?
C11 C10 C15 118.57(10) . . ?
C11 C10 C9 119.13(9) . . ?
C10 C15 C16 121.67(9) . . ?
C14 C15 C10 119.46(10) . . ?
C14 C15 C16 118.84(9) . . ?
C21 C22 C17 120.82(9) . . ?
C21 C22 H22 119.6 . . ?
C17 C22 H22 119.6 . . ?
C20 C19 H19 120.2 . . ?
C18 C19 C20 119.53(9) . . ?
C18 C19 H19 120.2 . . ?
C17 C18 H18 119.5 . . ?
C19 C18 C17 121.06(9) . . ?
C19 C18 H18 119.5 . . ?
C3 C4 H4 119.5 . . ?
C3 C4 C5 120.97(10) . . ?
C5 C4 H4 119.5 . . ?
C4 C3 H3 119.6 . . ?
C4 C3 C2 120.80(9) . . ?
C2 C3 H3 119.6 . . ?
C10 C9 H9A 108.9 . . ?
C10 C9 H9B 108.9 . . ?
C10 C9 C8 113.22(9) . . ?
H9A C9 H9B 107.7 . . ?
C8 C9 H9A 108.9 . . ?
C8 C9 H9B 108.9 . . ?
C2 C7 H7 119.9 . . ?
C2 C7 C6 120.16(9) . . ?
C6 C7 H7 119.9 . . ?
C15 C14 H14 119.4 . . ?
C13 C14 C15 121.16(10) . . ?
C13 C14 H14 119.4 . . ?
O1 C2 C3 115.55(9) . . ?
O1 C2 C7 125.35(9) . . ?
C7 C2 C3 119.09(9) . . ?
C10 C11 H11 119.4 . . ?
C12 C11 C10 121.22(10) . . ?
C12 C11 H11 119.4 . . ?
C17 C16 H16A 108.2 . . ?
C17 C16 H16B 108.2 . . ?
C15 C16 C17 116.21(8) . . ?
C15 C16 H16A 108.2 . . ?
C15 C16 H16B 108.2 . . ?
H16A C16 H16B 107.4 . . ?
N1 C5 C4 118.98(10) . . ?
N1 C5 C6 123.41(9) . . ?
C6 C5 C4 117.58(9) . . ?
C11 C12 H12 119.9 . . ?
C13 C12 C11 120.11(10) . . ?
C13 C12 H12 119.9 . . ?
C7 C6 C5 121.39(9) . . ?
C7 C6 H6 119.3 . . ?
C5 C6 H6 119.3 . . ?
C14 C13 H13 120.3 . . ?
C12 C13 C14 119.45(10) . . ?
C12 C13 H13 120.3 . . ?
N1 C8 C9 111.97(9) . . ?
N1 C8 H8A 109.2 . . ?
N1 C8 H8B 109.2 . . ?
C9 C8 H8A 109.2 . . ?
C9 C8 H8B 109.2 . . ?
H8A C8 H8B 107.9 . . ?
O1 C1 H1A 109.5 . . ?
O1 C1 H1B 109.5 . . ?
O1 C1 H1C 109.5 . . ?
H1A C1 H1B 109.5 . . ?
H1A C1 H1C 109.5 . . ?
H1B C1 H1C 109.5 . . ?

loop_
_geom_bond_atom_site_label_1
_geom_bond_atom_site_label_2
_geom_bond_distance
_geom_bond_site_symmetry_2
_geom_bond_publ_flag
O1 C2 1.3779(12) . ?
O1 C1 1.4224(14) . ?
N1 H1 0.917(15) . ?
N1 C5 1.3878(13) . ?
N1 C8 1.4563(14) . ?
N2 C23 1.1505(14) . ?
C21 H21 0.9500 . ?
C21 C20 1.3923(14) . ?
C21 C22 1.3888(14) . ?
C20 C23 1.4429(14) . ?
C20 C19 1.3980(15) . ?
C17 C22 1.3935(14) . ?
C17 C18 1.3943(14) . ?
C17 C16 1.5164(13) . ?
C10 C15 1.4055(14) . ?
C10 C9 1.5127(14) . ?
C10 C11 1.3981(15) . ?
C15 C14 1.3965(15) . ?
C15 C16 1.5118(14) . ?
C22 H22 0.9500 . ?
C19 H19 0.9500 . ?
C19 C18 1.3827(15) . ?
C18 H18 0.9500 . ?
C4 H4 0.9500 . ?
C4 C3 1.3808(15) . ?
C4 C5 1.4039(14) . ?
C3 H3 0.9500 . ?
C3 C2 1.3918(15) . ?
C9 H9A 0.9900 . ?
C9 H9B 0.9900 . ?
C9 C8 1.5247(15) . ?
C7 H7 0.9500 . ?
C7 C2 1.3834(14) . ?
C7 C6 1.3946(15) . ?
C14 H14 0.9500 . ?
C14 C13 1.3875(16) . ?
C11 H11 0.9500 . ?
C11 C12 1.3876(15) . ?
C16 H16A 0.9900 . ?
C16 H16B 0.9900 . ?
C5 C6 1.3946(15) . ?
C12 H12 0.9500 . ?
C12 C13 1.3831(17) . ?
C6 H6 0.9500 . ?
C13 H13 0.9500 . ?
C8 H8A 0.9900 . ?
C8 H8B 0.9900 . ?
C1 H1A 0.9800 . ?
C1 H1B 0.9800 . ?
C1 H1C 0.9800 . ?

loop_
_geom_torsion_atom_site_label_1
_geom_torsion_atom_site_label_2
_geom_torsion_atom_site_label_3
_geom_torsion_atom_site_label_4
_geom_torsion
_geom_torsion_site_symmetry_1
_geom_torsion_site_symmetry_2
_geom_torsion_site_symmetry_3
_geom_torsion_site_symmetry_4
_geom_torsion_publ_flag
N1 C5 C6 C7 -178.98(10) . . . . ?
C21 C20 C19 C18 -0.02(15) . . . . ?
C20 C21 C22 C17 -0.38(15) . . . . ?
C20 C19 C18 C17 0.06(15) . . . . ?
C23 C20 C19 C18 179.33(9) . . . . ?
C10 C15 C14 C13 -0.10(15) . . . . ?
C10 C15 C16 C17 -73.84(12) . . . . ?
C10 C9 C8 N1 -179.11(9) . . . . ?
C10 C11 C12 C13 0.89(16) . . . . ?
C15 C10 C9 C8 122.80(10) . . . . ?
C15 C10 C11 C12 -1.97(15) . . . . ?
C15 C14 C13 C12 -1.00(16) . . . . ?
C22 C21 C20 C23 -179.18(9) . . . . ?
C22 C21 C20 C19 0.18(15) . . . . ?
C22 C17 C18 C19 -0.26(15) . . . . ?
C22 C17 C16 C15 -25.52(13) . . . . ?
C18 C17 C22 C21 0.42(14) . . . . ?
C18 C17 C16 C15 157.39(9) . . . . ?
C4 C3 C2 O1 -179.16(10) . . . . ?
C4 C3 C2 C7 0.07(16) . . . . ?
C4 C5 C6 C7 -0.78(15) . . . . ?
C3 C4 C5 N1 178.94(10) . . . . ?
C3 C4 C5 C6 0.65(16) . . . . ?
C9 C10 C15 C14 -179.15(9) . . . . ?
C9 C10 C15 C16 3.01(14) . . . . ?
C9 C10 C11 C12 178.72(9) . . . . ?
C14 C15 C16 C17 108.31(10) . . . . ?
C2 C7 C6 C5 0.56(16) . . . . ?
C11 C10 C15 C14 1.56(14) . . . . ?
C11 C10 C15 C16 -176.28(9) . . . . ?
C11 C10 C9 C8 -57.92(12) . . . . ?
C11 C12 C13 C14 0.62(16) . . . . ?
C16 C17 C22 C21 -176.68(9) . . . . ?
C16 C17 C18 C19 176.92(9) . . . . ?
C16 C15 C14 C13 177.80(9) . . . . ?
C5 N1 C8 C9 113.53(12) . . . . ?
C5 C4 C3 C2 -0.31(17) . . . . ?
C6 C7 C2 O1 178.96(9) . . . . ?
C6 C7 C2 C3 -0.19(15) . . . . ?
C8 N1 C5 C4 158.53(10) . . . . ?
C8 N1 C5 C6 -23.29(17) . . . . ?
C1 O1 C2 C3 170.60(10) . . . . ?
C1 O1 C2 C7 -8.57(15) . . . . ?
